data_7201688
loop_
_publ_author_name
'Burke, Nichola J.'
'Burrows, Andrew D.'
'Mahon, Mary F.'
'Warren, John E.'

_publ_section_title
;
 Isomerism and interpenetration in hydrogen-bonded network structures
;
_journal_issue 1
_journal_name_full CrystEngComm
_journal_page_first 15
_journal_paper_doi 10.1039/b712678f
_journal_volume 10
_journal_year 2008
_chemical_formula_sum 'C8 H13 N3 O3 S'
_chemical_formula_weight 231.27
_chemical_name_systematic
;
?
;
_space_group_IT_number 14
_symmetry_cell_setting monoclinic
_symmetry_space_group_name_Hall '-P 2ybc'
_symmetry_space_group_name_H-M 'P 1 21/c 1'
_atom_sites_solution_hydrogens geom
_atom_sites_solution_primary direct
_atom_sites_solution_secondary difmap
_audit_creation_method SHELXL-97
_cell_angle_alpha 90.00
_cell_angle_beta 94.837(5)
_cell_angle_gamma 90.00
_cell_formula_units_Z 8
_cell_length_a 7.2870(6)
_cell_length_b 19.4830(12)
_cell_length_c 14.679(2)
_cell_measurement_reflns_used 18347
_cell_measurement_temperature 170(2)
_cell_measurement_theta_max 27.440
_cell_measurement_theta_min 3.780
_cell_volume 2076.6(4)
_computing_cell_refinement 'HKL Scalepack (Otwinowski & Minor 1997)'
_computing_data_collection 'Collect (Bruker AXS BV, 1997-2004)'
_computing_data_reduction 'Denzo & Scalepack (Otwinowski & Minor, 1997)'
_computing_molecular_graphics 'ORTEX (P.McArdle, 1995)'
_computing_publication_material 'SHELXL-97/2 (Sheldrick,1997)'
_computing_structure_refinement 'SHELXL-97 (Sheldrick, 1997)'
_computing_structure_solution 'SHELXS-97 (Sheldrick, 1990)'
_diffrn_ambient_temperature 170(2)
_diffrn_measured_fraction_theta_full 0.996
_diffrn_measured_fraction_theta_max 0.996
_diffrn_measurement_device_type '95mm CCD camera on \k-goniostat'
_diffrn_measurement_method CCD
_diffrn_radiation_monochromator graphite
_diffrn_radiation_source 'fine-focus sealed tube'
_diffrn_radiation_type MoK\a
_diffrn_radiation_wavelength 0.71073
_diffrn_reflns_av_R_equivalents 0.1151
_diffrn_reflns_av_sigmaI/netI 0.0877
_diffrn_reflns_limit_h_max 9
_diffrn_reflns_limit_h_min -9
_diffrn_reflns_limit_k_max 25
_diffrn_reflns_limit_k_min -25
_diffrn_reflns_limit_l_max 19
_diffrn_reflns_limit_l_min -17
_diffrn_reflns_number 36141
_diffrn_reflns_theta_full 27.44
_diffrn_reflns_theta_max 27.44
_diffrn_reflns_theta_min 3.78
_exptl_absorpt_coefficient_mu 0.304
_exptl_absorpt_correction_T_max 0.99
_exptl_absorpt_correction_T_min 0.87
_exptl_absorpt_correction_type multi-scan
_exptl_absorpt_process_details
;
?
;
_exptl_crystal_colour Colourless
_exptl_crystal_density_diffrn 1.479
_exptl_crystal_density_method 'not measured'
_exptl_crystal_description Needle
_exptl_crystal_F_000 976
_exptl_crystal_size_max 0.25
_exptl_crystal_size_mid 0.08
_exptl_crystal_size_min 0.05
_refine_diff_density_max 0.660
_refine_diff_density_min -0.521
_refine_diff_density_rms 0.126
_refine_ls_extinction_coef 0.0052(10)
_refine_ls_extinction_expression Fc^*^=kFc[1+0.001xFc^2^\l^3^/sin(2\q)]^-1/4^
_refine_ls_extinction_method SHELXL
_refine_ls_goodness_of_fit_ref 0.994
_refine_ls_hydrogen_treatment constr
_refine_ls_matrix_type full
_refine_ls_number_parameters 276
_refine_ls_number_reflns 4724
_refine_ls_number_restraints 0
_refine_ls_restrained_S_all 0.994
_refine_ls_R_factor_all 0.1136
_refine_ls_R_factor_gt 0.0517
_refine_ls_shift/su_max 0.000
_refine_ls_shift/su_mean 0.000
_refine_ls_structure_factor_coef Fsqd
_refine_ls_weighting_details 'calc w=1/[\s^2^(Fo^2^)+(0.0659P)^2^+0.0000P] where P=(Fo^2^+2Fc^2^)/3'
_refine_ls_weighting_scheme calc
_refine_ls_wR_factor_gt 0.1091
_refine_ls_wR_factor_ref 0.1236
_reflns_number_gt 2886
_reflns_number_total 4724
_reflns_threshold_expression >2sigma(I)
_cod_data_source_file b712678f.txt
_cod_data_source_block compound_2_h02njb3
_cod_depositor_comments
;
The following automatic conversions were performed:
'_symmetry_cell_setting' value 'Monoclinic' changed to 'monoclinic'
according to '/home/saulius/struct/CIF-dictionaries/cif_core.dic'
dictionary named 'cif_core.dic' version 2.4.1 from
2010-06-29.

'_exptl_absorpt_correction_type' value 'Multi-Scan' changed
to 'multi-scan' according to
'/home/saulius/struct/CIF-dictionaries/cif_core.dic' dictionary named
'cif_core.dic' version 2.4.1 from 2010-06-29.

Automatic conversion script
Id: cif_fix_enum 1527 2010-12-29 10:47:43Z saulius 
;
_cod_original_sg_symbol_H-M P21/c
_cod_database_code 7201688

loop_
_symmetry_equiv_pos_as_xyz
'x, y, z'
'-x, y+1/2, -z+1/2'
'-x, -y, -z'
'x, -y-1/2, z-1/2'

loop_
_atom_site_label
_atom_site_type_symbol
_atom_site_fract_x
_atom_site_fract_y
_atom_site_fract_z
_atom_site_U_iso_or_equiv
_atom_site_adp_type
_atom_site_occupancy
_atom_site_symmetry_multiplicity
_atom_site_calc_flag
_atom_site_refinement_flags
_atom_site_disorder_assembly
_atom_site_disorder_group
S1 S 1.13376(8) 0.21276(3) 0.00205(4) 0.02322(18) Uani 1 1 d . . .
S2 S -0.57491(9) 0.02083(4) 0.28352(4) 0.0299(2) Uani 1 1 d . . .
O1 O 1.0868(3) 0.24656(9) -0.08449(11) 0.0349(5) Uani 1 1 d . . .
O2 O 1.3294(2) 0.21498(9) 0.02838(12) 0.0316(4) Uani 1 1 d . . .
O3 O 1.0251(2) 0.23730(9) 0.07378(11) 0.0340(5) Uani 1 1 d . . .
O4 O -0.7157(3) 0.07336(12) 0.28181(12) 0.0516(6) Uani 1 1 d . . .
O5 O -0.3980(3) 0.04564(12) 0.32226(12) 0.0495(6) Uani 1 1 d . . .
O6 O -0.6279(3) -0.04209(11) 0.32612(12) 0.0502(6) Uani 1 1 d . . .
N1 N 0.8836(3) 0.23178(12) 0.24844(14) 0.0382(6) Uani 1 1 d . . .
H1A H 0.9187 0.2282 0.3071 0.046 Uiso 1 1 calc R . .
H1B H 0.9658 0.2298 0.2079 0.046 Uiso 1 1 calc R . .
N2 N 0.6602(3) 0.24642(13) 0.13152(14) 0.0413(6) Uani 1 1 d . . .
H2A H 0.5444 0.2528 0.1111 0.050 Uiso 1 1 calc R . .
H2B H 0.7459 0.2442 0.0928 0.050 Uiso 1 1 calc R . .
N3 N 0.5801(3) 0.24316(11) 0.28052(13) 0.0295(5) Uani 1 1 d . . .
N4 N -0.0244(3) 0.08088(11) 0.39078(13) 0.0299(5) Uani 1 1 d . . .
H4B H 0.0871 0.0842 0.3724 0.036 Uiso 1 1 calc R . .
H4A H -0.1199 0.0762 0.3504 0.036 Uiso 1 1 calc R . .
N5 N -0.2203(3) 0.07716(11) 0.50392(13) 0.0300(5) Uani 1 1 d . . .
H5A H -0.3126 0.0721 0.4618 0.036 Uiso 1 1 calc R . .
H5B H -0.2412 0.0784 0.5621 0.036 Uiso 1 1 calc R . .
N6 N 0.0941(3) 0.09014(11) 0.54177(13) 0.0272(5) Uani 1 1 d . . .
C1 C 0.7058(3) 0.24010(14) 0.22096(16) 0.0285(6) Uani 1 1 d . . .
C2 C 0.6243(4) 0.22738(17) 0.37697(17) 0.0447(8) Uani 1 1 d . . .
H2C H 0.6475 0.1780 0.3842 0.067 Uiso 1 1 calc R . .
H2D H 0.5208 0.2405 0.4117 0.067 Uiso 1 1 calc R . .
H2E H 0.7345 0.2530 0.3999 0.067 Uiso 1 1 calc R . .
C3 C 0.3857(4) 0.25263(18) 0.24993(19) 0.0499(8) Uani 1 1 d . . .
H3A H 0.3738 0.2879 0.2022 0.075 Uiso 1 1 calc R . .
H3B H 0.3184 0.2671 0.3017 0.075 Uiso 1 1 calc R . .
H3C H 0.3345 0.2093 0.2253 0.075 Uiso 1 1 calc R . .
C4 C -0.0487(4) 0.08302(12) 0.47965(16) 0.0263(6) Uani 1 1 d . . .
C5 C 0.2798(3) 0.10131(15) 0.51385(18) 0.0346(6) Uani 1 1 d . . .
H5C H 0.3130 0.0634 0.4745 0.052 Uiso 1 1 calc R . .
H5D H 0.3676 0.1033 0.5682 0.052 Uiso 1 1 calc R . .
H5E H 0.2833 0.1447 0.4802 0.052 Uiso 1 1 calc R . .
C6 C 0.0679(4) 0.09601(14) 0.63880(16) 0.0345(6) Uani 1 1 d . . .
H6A H 0.0363 0.1435 0.6529 0.052 Uiso 1 1 calc R . .
H6B H 0.1818 0.0830 0.6749 0.052 Uiso 1 1 calc R . .
H6C H -0.0321 0.0655 0.6538 0.052 Uiso 1 1 calc R . .
C12 C -0.5664(4) -0.08439(14) 0.04760(17) 0.0332(6) Uani 1 1 d . . .
H12 H -0.5883 -0.1302 0.0275 0.040 Uiso 1 1 calc R . .
C13 C -0.5817(3) -0.06745(15) 0.13645(17) 0.0330(6) Uani 1 1 d . . .
H13 H -0.6160 -0.1016 0.1780 0.040 Uiso 1 1 calc R . .
C14 C -0.5475(3) 0.00022(14) 0.16786(16) 0.0279(6) Uani 1 1 d . . .
C15 C -0.4991(3) 0.05009(15) 0.10905(16) 0.0310(6) Uani 1 1 d . . .
H15 H -0.4767 0.0955 0.1306 0.037 Uiso 1 1 calc R . .
C16 C -0.4820(3) 0.03402(13) 0.01457(16) 0.0273(6) Uani 1 1 d . . .
C17 C 1.0466(4) 0.02795(14) -0.11754(17) 0.0335(6) Uani 1 1 d . . .
H17 H 1.0503 0.0088 -0.1769 0.040 Uiso 1 1 calc R . .
C18 C 1.0841(3) 0.09634(14) -0.10322(16) 0.0302(6) Uani 1 1 d . . .
H18 H 1.1143 0.1245 -0.1526 0.036 Uiso 1 1 calc R . .
C19 C 1.0776(3) 0.12482(13) -0.01502(16) 0.0262(6) Uani 1 1 d . . .
C20 C 1.0361(3) 0.08549(14) 0.05674(17) 0.0309(6) Uani 1 1 d . . .
H20 H 1.0325 0.1056 0.1155 0.037 Uiso 1 1 calc R . .
C21 C 0.9974(3) 0.01368(14) 0.04433(16) 0.0276(6) Uani 1 1 d . . .

loop_
_atom_site_aniso_label
_atom_site_aniso_U_11
_atom_site_aniso_U_22
_atom_site_aniso_U_33
_atom_site_aniso_U_23
_atom_site_aniso_U_13
_atom_site_aniso_U_12
S1 0.0177(3) 0.0310(4) 0.0208(3) 0.0004(3) 0.0010(2) -0.0012(3)
S2 0.0228(4) 0.0490(5) 0.0181(3) -0.0007(3) 0.0032(2) -0.0004(3)
O1 0.0386(11) 0.0395(12) 0.0254(10) 0.0052(8) -0.0048(8) -0.0013(9)
O2 0.0174(9) 0.0378(11) 0.0387(10) -0.0009(8) -0.0023(7) -0.0025(8)
O3 0.0315(11) 0.0381(11) 0.0341(10) -0.0047(8) 0.0136(8) -0.0029(8)
O4 0.0462(13) 0.0806(17) 0.0289(11) -0.0042(10) 0.0095(9) 0.0272(11)
O5 0.0310(12) 0.0893(17) 0.0278(10) -0.0143(10) 0.0007(8) -0.0165(11)
O6 0.0623(15) 0.0614(15) 0.0287(11) 0.0071(9) 0.0141(9) -0.0129(11)
N1 0.0195(12) 0.0729(18) 0.0223(11) -0.0001(11) 0.0011(9) 0.0031(11)
N2 0.0201(12) 0.0817(19) 0.0217(12) -0.0009(11) -0.0009(9) 0.0003(12)
N3 0.0190(11) 0.0468(15) 0.0229(11) -0.0004(9) 0.0034(9) 0.0019(10)
N4 0.0265(12) 0.0417(14) 0.0215(11) 0.0000(9) 0.0027(9) 0.0002(10)
N5 0.0244(12) 0.0441(15) 0.0215(11) -0.0002(9) 0.0023(9) -0.0002(10)
N6 0.0242(12) 0.0341(13) 0.0229(11) -0.0024(9) 0.0007(9) 0.0008(10)
C1 0.0229(14) 0.0394(17) 0.0231(13) -0.0018(11) 0.0016(10) -0.0037(12)
C2 0.0413(18) 0.068(2) 0.0256(15) 0.0077(13) 0.0077(12) 0.0116(15)
C3 0.0248(16) 0.088(3) 0.0371(17) -0.0031(16) 0.0043(12) 0.0064(16)
C4 0.0295(15) 0.0220(14) 0.0277(14) 0.0014(10) 0.0033(11) 0.0017(11)
C5 0.0248(14) 0.0405(17) 0.0386(16) -0.0010(12) 0.0024(11) -0.0029(12)
C6 0.0397(16) 0.0405(17) 0.0225(14) -0.0016(11) -0.0016(11) 0.0002(13)
C12 0.0300(15) 0.0375(17) 0.0324(15) 0.0006(12) 0.0049(11) 0.0017(12)
C13 0.0278(15) 0.0440(18) 0.0276(15) 0.0008(12) 0.0043(11) 0.0029(13)
C14 0.0181(13) 0.0436(18) 0.0219(13) 0.0016(11) 0.0010(10) 0.0062(11)
C15 0.0260(14) 0.0404(17) 0.0276(14) -0.0003(12) 0.0070(11) 0.0039(12)
C16 0.0184(13) 0.0345(15) 0.0286(14) 0.0022(11) -0.0007(10) 0.0046(11)
C17 0.0331(16) 0.0437(18) 0.0236(13) -0.0026(12) 0.0022(11) -0.0022(13)
C18 0.0283(15) 0.0369(17) 0.0253(14) 0.0000(11) 0.0020(11) -0.0017(12)
C19 0.0161(12) 0.0340(16) 0.0278(14) 0.0024(11) -0.0015(10) -0.0007(11)
C20 0.0204(14) 0.0411(18) 0.0310(15) -0.0036(12) 0.0004(11) -0.0014(12)
C21 0.0174(13) 0.0400(17) 0.0251(12) 0.0009(11) -0.0003(10) 0.0006(11)

loop_
_atom_type_symbol
_atom_type_description
_atom_type_scat_dispersion_real
_atom_type_scat_dispersion_imag
_atom_type_scat_source
C C 0.0033 0.0016 'International Tables Vol C Tables 4.2.6.8 and 6.1.1.4'
H H 0.0000 0.0000 'International Tables Vol C Tables 4.2.6.8 and 6.1.1.4'
N N 0.0061 0.0033 'International Tables Vol C Tables 4.2.6.8 and 6.1.1.4'
O O 0.0106 0.0060 'International Tables Vol C Tables 4.2.6.8 and 6.1.1.4'
S S 0.1246 0.1234 'International Tables Vol C Tables 4.2.6.8 and 6.1.1.4'

loop_
_geom_angle_atom_site_label_1
_geom_angle_atom_site_label_2
_geom_angle_atom_site_label_3
_geom_angle
_geom_angle_site_symmetry_1
_geom_angle_site_symmetry_3
_geom_angle_publ_flag
O2 S1 O1 112.09(11) . . ?
O2 S1 O3 112.48(10) . . ?
O1 S1 O3 112.61(11) . . ?
O2 S1 C19 106.08(11) . . ?
O1 S1 C19 106.32(11) . . ?
O3 S1 C19 106.68(11) . . ?
O6 S2 O5 112.04(13) . . ?
O6 S2 O4 113.13(13) . . ?
O5 S2 O4 112.16(13) . . ?
O6 S2 C14 106.16(12) . . ?
O5 S2 C14 106.47(11) . . ?
O4 S2 C14 106.29(11) . . ?
C1 N3 C2 121.6(2) . . ?
C1 N3 C3 120.7(2) . . ?
C2 N3 C3 117.0(2) . . ?
C4 N6 C6 121.2(2) . . ?
C4 N6 C5 120.8(2) . . ?
C6 N6 C5 117.6(2) . . ?
N3 C1 N2 121.3(2) . . ?
N3 C1 N1 121.1(2) . . ?
N2 C1 N1 117.6(2) . . ?
N4 C4 N6 120.9(2) . . ?
N4 C4 N5 117.7(2) . . ?
N6 C4 N5 121.5(2) . . ?
C13 C12 C16 120.0(3) . 3_455 ?
C12 C13 C14 120.9(2) . . ?
C15 C14 C13 120.4(2) . . ?
C15 C14 S2 120.0(2) . . ?
C13 C14 S2 119.56(19) . . ?
C14 C15 C16 120.2(3) . . ?
C12 C16 C16 120.6(3) 3_455 3_455 ?
C12 C16 C15 121.4(2) 3_455 . ?
C16 C16 C15 117.9(3) 3_455 . ?
C18 C17 C21 119.9(2) . 3_755 ?
C17 C18 C19 120.0(2) . . ?
C20 C19 C18 121.1(2) . . ?
C20 C19 S1 119.96(19) . . ?
C18 C19 S1 118.91(19) . . ?
C19 C20 C21 120.4(2) . . ?
C17 C21 C21 120.9(3) 3_755 3_755 ?
C17 C21 C20 121.4(2) 3_755 . ?
C21 C21 C20 117.7(3) 3_755 . ?

loop_
_geom_bond_atom_site_label_1
_geom_bond_atom_site_label_2
_geom_bond_distance
_geom_bond_site_symmetry_2
_geom_bond_publ_flag
S1 O2 1.4460(17) . ?
S1 O1 1.4460(17) . ?
S1 O3 1.4510(17) . ?
S1 C19 1.774(3) . ?
S2 O6 1.444(2) . ?
S2 O5 1.4476(19) . ?
S2 O4 1.448(2) . ?
S2 C14 1.772(2) . ?
N1 C1 1.335(3) . ?
N2 C1 1.332(3) . ?
N3 C1 1.320(3) . ?
N3 C2 1.458(3) . ?
N3 C3 1.461(3) . ?
N4 C4 1.332(3) . ?
N5 C4 1.334(3) . ?
N6 C4 1.332(3) . ?
N6 C6 1.457(3) . ?
N6 C5 1.463(3) . ?
C12 C13 1.359(3) . ?
C12 C16 1.405(4) 3_455 ?
C13 C14 1.412(4) . ?
C14 C15 1.366(4) . ?
C15 C16 1.437(3) . ?
C16 C12 1.405(4) 3_455 ?
C16 C16 1.411(5) 3_455 ?
C17 C18 1.373(4) . ?
C17 C21 1.405(4) 3_755 ?
C18 C19 1.413(3) . ?
C19 C20 1.357(3) . ?
C20 C21 1.436(4) . ?
C21 C17 1.405(4) 3_755 ?
C21 C21 1.410(5) 3_755 ?
